data_2214437
loop_
_publ_author_name
'Li-Bin Wang'

_publ_section_title
(\m-2,2'-Biquinolinyl-4,4'-dicarboxylato-\k^2^<i>O</i>:<i>O</i>')bis[(dimethylformamide-\k<i>O</i>)triphenyltin(IV)]
_journal_coeditor_code WW2083
_journal_issue 7
_journal_name_full 'Acta Crystallographica Section E'
_journal_page_first m1883
_journal_page_last m1883
_journal_paper_doi 10.1107/S1600536807028048
_journal_volume 63
_journal_year 2007
_chemical_formula_iupac '[Sn2 (C6 H5)6 (C10 H5 N O2)2 (C3 H7 N O)2]'
_chemical_formula_moiety 'C62 H54 N4 O6 Sn2'
_chemical_formula_sum 'C62 H54 N4 O6 Sn2'
_chemical_formula_weight 1188.47
_chemical_name_systematic
;
(\m-2,2'-Biquinolinyl-4,4'-dicarboxylato-\k^2^O:O')bis[(dimethylformamide-
\kO)triphenyltin(IV)]
;
_space_group_IT_number 15
_symmetry_cell_setting monoclinic
_symmetry_space_group_name_Hall '-C 2yc'
_symmetry_space_group_name_H-M 'C 1 2/c 1'
_atom_sites_solution_hydrogens geom
_atom_sites_solution_primary direct
_atom_sites_solution_secondary difmap
_audit_creation_method SHELXL97
_cell_angle_alpha 90.00
_cell_angle_beta 123.051(2)
_cell_angle_gamma 90.00
_cell_formula_units_Z 4
_cell_length_a 30.4592(17)
_cell_length_b 9.5344(5)
_cell_length_c 22.0343(14)
_cell_measurement_reflns_used 6203
_cell_measurement_temperature 293(2)
_cell_measurement_theta_max 28.3
_cell_measurement_theta_min 1.6
_cell_volume 5363.5(5)
_computing_cell_refinement 'SAINT (Bruker, 1999)'
_computing_data_collection 'SMART (Bruker, 1997)'
_computing_data_reduction SAINT
_computing_molecular_graphics 'SHELXTL-Plus (Sheldrick, 1990)'
_computing_publication_material SHELXL97
_computing_structure_refinement 'SHELXL97 (Sheldrick, 1997)'
_computing_structure_solution 'SHELXS97 (Sheldrick, 1997)'
_diffrn_ambient_temperature 293(2)
_diffrn_measured_fraction_theta_full 0.993
_diffrn_measured_fraction_theta_max 0.930
_diffrn_measurement_device_type 'Bruker APEX CCD area-detector'
_diffrn_measurement_method \w
_diffrn_radiation_monochromator graphite
_diffrn_radiation_source 'fine-focus sealed tube'
_diffrn_radiation_type MoK\a
_diffrn_radiation_wavelength 0.71073
_diffrn_reflns_av_R_equivalents 0.0325
_diffrn_reflns_av_sigmaI/netI 0.0339
_diffrn_reflns_limit_h_max 26
_diffrn_reflns_limit_h_min -40
_diffrn_reflns_limit_k_max 10
_diffrn_reflns_limit_k_min -12
_diffrn_reflns_limit_l_max 29
_diffrn_reflns_limit_l_min -26
_diffrn_reflns_number 15947
_diffrn_reflns_theta_full 25.00
_diffrn_reflns_theta_max 28.29
_diffrn_reflns_theta_min 1.60
_diffrn_standards_number 0
_exptl_absorpt_coefficient_mu 0.987
_exptl_absorpt_correction_T_max 0.678
_exptl_absorpt_correction_T_min 0.590
_exptl_absorpt_correction_type multi-scan
_exptl_absorpt_process_details '(SADABS; Sheldrick, 1996)'
_exptl_crystal_colour colourless
_exptl_crystal_density_diffrn 1.472
_exptl_crystal_density_method 'not measured'
_exptl_crystal_description block
_exptl_crystal_F_000 2408
_exptl_crystal_size_max 0.54
_exptl_crystal_size_mid 0.48
_exptl_crystal_size_min 0.39
_refine_diff_density_max 2.817
_refine_diff_density_min -1.142
_refine_ls_extinction_method none
_refine_ls_goodness_of_fit_ref 1.076
_refine_ls_hydrogen_treatment constr
_refine_ls_matrix_type full
_refine_ls_number_parameters 334
_refine_ls_number_reflns 6203
_refine_ls_number_restraints 0
_refine_ls_restrained_S_all 1.076
_refine_ls_R_factor_all 0.0666
_refine_ls_R_factor_gt 0.0540
_refine_ls_shift/su_max 0.001
_refine_ls_shift/su_mean 0.000
_refine_ls_structure_factor_coef Fsqd
_refine_ls_weighting_details 'calc w = 1/[\s^2^(Fo^2^)+(0.1137P)^2^] where P=(Fo^2^+2Fc^2^)/3'
_refine_ls_weighting_scheme calc
_refine_ls_wR_factor_gt 0.1630
_refine_ls_wR_factor_ref 0.1700
_reflns_number_gt 4618
_reflns_number_total 6203
_reflns_threshold_expression I>2\s(I)
_cod_data_source_file ww2083.cif
_cod_data_source_block I
_cod_original_sg_symbol_H-M 'C 2/c'
_cod_database_code 2214437
_cod_database_fobs_code 2214437

loop_
_symmetry_equiv_pos_as_xyz
'x, y, z'
'-x, y, -z+1/2'
'x+1/2, y+1/2, z'
'-x+1/2, y+1/2, -z+1/2'
'-x, -y, -z'
'x, -y, z-1/2'
'-x+1/2, -y+1/2, -z'
'x+1/2, -y+1/2, z-1/2'

loop_
_atom_site_type_symbol
_atom_site_label
_atom_site_fract_x
_atom_site_fract_y
_atom_site_fract_z
_atom_site_U_iso_or_equiv
_atom_site_adp_type
_atom_site_calc_flag
_atom_site_refinement_flags
_atom_site_occupancy
Sn Sn1 0.347644(10) 0.11246(3) 0.186776(13) 0.04892(14) Uani d . 1
C C1 0.37845(18) -0.0948(5) 0.2087(2) 0.0555(11) Uani d . 1
C C2 0.36527(18) -0.1935(5) 0.2426(2) 0.0593(11) Uani d . 1
H H2 0.3448 -0.1670 0.2602 0.071 Uiso calc R 1
C C3 0.3825(2) -0.3329(6) 0.2507(3) 0.0728(13) Uani d . 1
H H3 0.3731 -0.3993 0.2724 0.087 Uiso calc R 1
C C4 0.4137(3) -0.3694(5) 0.2257(3) 0.0765(16) Uani d . 1
H H4 0.4251 -0.4616 0.2304 0.092 Uiso calc R 1
C C5 0.4280(2) -0.2738(7) 0.1948(3) 0.0810(15) Uani d . 1
H H5 0.4495 -0.2999 0.1788 0.097 Uiso calc R 1
C C6 0.4110(2) -0.1384(6) 0.1867(3) 0.0693(13) Uani d . 1
H H6 0.4216 -0.0735 0.1657 0.083 Uiso calc R 1
C C7 0.27208(17) 0.1477(6) 0.1675(2) 0.0567(11) Uani d . 1
C C8 0.2439(2) 0.0377(8) 0.1703(3) 0.0898(17) Uani d . 1
H H8 0.2588 -0.0513 0.1823 0.108 Uiso calc R 1
C C9 0.1931(2) 0.0564(9) 0.1553(4) 0.0997(19) Uani d . 1
H H9 0.1751 -0.0185 0.1588 0.120 Uiso calc R 1
C C10 0.1708(2) 0.1853(9) 0.1356(3) 0.094(2) Uani d . 1
H H10 0.1365 0.1988 0.1225 0.113 Uiso calc R 1
C C11 0.1984(3) 0.2913(9) 0.1352(5) 0.121(3) Uani d . 1
H H11 0.1839 0.3807 0.1245 0.145 Uiso calc R 1
C C12 0.2486(3) 0.2729(8) 0.1503(4) 0.102(2) Uani d . 1
H H12 0.2664 0.3502 0.1485 0.122 Uiso calc R 1
C C13 0.37577(16) 0.2455(4) 0.1378(2) 0.0487(9) Uani d . 1
C C14 0.3425(2) 0.3145(5) 0.0722(3) 0.0650(12) Uani d . 1
H H14 0.3066 0.2999 0.0481 0.078 Uiso calc R 1
C C15 0.3608(3) 0.4014(6) 0.0428(4) 0.0840(18) Uani d . 1
H H15 0.3374 0.4478 -0.0002 0.101 Uiso calc R 1
C C16 0.4128(4) 0.4219(6) 0.0753(5) 0.096(2) Uani d . 1
H H16 0.4253 0.4799 0.0540 0.116 Uiso calc R 1
C C17 0.4480(3) 0.3552(6) 0.1413(4) 0.0890(19) Uani d . 1
H H17 0.4839 0.3697 0.1645 0.107 Uiso calc R 1
C C18 0.42890(18) 0.2687(5) 0.1710(3) 0.0672(12) Uani d . 1
H H18 0.4522 0.2243 0.2147 0.081 Uiso calc R 1
C C19 0.44734(17) 0.1592(6) 0.4717(3) 0.0637(12) Uani d . 1
C C20 0.4307(2) 0.0166(7) 0.4709(4) 0.088(2) Uani d . 1
H H20 0.4080 -0.0268 0.4267 0.105 Uiso calc R 1
C C21 0.4477(3) -0.0562(8) 0.5337(5) 0.0917(18) Uani d . 1
H H21 0.4369 -0.1483 0.5315 0.110 Uiso calc R 1
C C22 0.4809(2) 0.0069(7) 0.6004(4) 0.0861(16) Uani d . 1
H H22 0.4915 -0.0423 0.6427 0.103 Uiso calc R 1
C C23 0.4981(2) 0.1400(6) 0.6043(3) 0.0698(13) Uani d . 1
H H23 0.5211 0.1796 0.6495 0.084 Uiso calc R 1
C C24 0.48187(17) 0.2212(5) 0.5406(3) 0.0612(11) Uani d . 1
C C25 0.48861(15) 0.4313(5) 0.4933(2) 0.0549(10) Uani d . 1
C C26 0.45349(18) 0.3773(5) 0.4212(2) 0.0632(13) Uani d . 1
H H26 0.4448 0.4320 0.3812 0.076 Uiso calc R 1
C C27 0.43283(16) 0.2450(6) 0.4116(3) 0.0658(14) Uani d . 1
C C28 0.3947(2) 0.1862(8) 0.3373(3) 0.087(2) Uani d . 1
C C29 0.2256(3) -0.1292(7) -0.0722(4) 0.109(3) Uani d . 1
H H29A 0.2124 -0.1853 -0.1149 0.163 Uiso calc R 1
H H29C 0.2084 -0.0397 -0.0852 0.163 Uiso calc R 1
H H29B 0.2190 -0.1759 -0.0393 0.163 Uiso calc R 1
C C30 0.3076(4) -0.1706(11) -0.0725(6) 0.151(4) Uani d . 1
H H30B 0.2818 -0.2201 -0.1154 0.226 Uiso calc R 1
H H30C 0.3346 -0.2345 -0.0397 0.226 Uiso calc R 1
H H30A 0.3226 -0.0972 -0.0853 0.226 Uiso calc R 1
C C31 0.3084(2) -0.0349(5) 0.0229(3) 0.0668(12) Uani d . 1
H H31 0.3437 -0.0186 0.0418 0.080 Uiso calc R 1
N N1 0.50173(14) 0.3517(4) 0.55044(19) 0.0541(8) Uani d . 1
N N2 0.2823(2) -0.1090(4) -0.0371(3) 0.0769(13) Uani d . 1
O O1 0.40005(16) 0.2196(6) 0.2896(2) 0.1038(15) Uani d . 1
O O2 0.3613(2) 0.0932(5) 0.3264(2) 0.0980(14) Uani d . 1
O O3 0.29056(13) 0.0138(3) 0.05551(17) 0.0662(8) Uani d . 1

loop_
_atom_site_aniso_label
_atom_site_aniso_U_11
_atom_site_aniso_U_22
_atom_site_aniso_U_33
_atom_site_aniso_U_12
_atom_site_aniso_U_13
_atom_site_aniso_U_23
Sn1 0.03819(19) 0.0677(2) 0.03760(19) 0.00386(11) 0.01859(14) 0.00340(11)
C1 0.044(2) 0.078(3) 0.042(2) 0.0083(19) 0.0216(19) 0.0107(19)
C2 0.056(3) 0.066(3) 0.053(2) 0.006(2) 0.029(2) 0.001(2)
C3 0.062(3) 0.082(3) 0.058(3) -0.006(3) 0.023(2) -0.002(3)
C4 0.075(4) 0.064(3) 0.075(4) 0.010(2) 0.030(3) -0.005(2)
C5 0.071(3) 0.099(4) 0.084(4) 0.021(3) 0.049(3) 0.001(3)
C6 0.062(3) 0.089(4) 0.063(3) 0.016(2) 0.038(3) 0.010(2)
C7 0.042(2) 0.087(3) 0.043(2) 0.004(2) 0.0235(18) -0.002(2)
C8 0.059(3) 0.105(4) 0.110(5) 0.011(3) 0.049(3) 0.014(4)
C9 0.064(4) 0.131(5) 0.112(5) -0.008(4) 0.054(4) 0.004(5)
C10 0.053(3) 0.157(6) 0.078(4) 0.025(4) 0.039(3) 0.001(4)
C11 0.081(4) 0.120(6) 0.174(8) 0.037(4) 0.077(5) 0.020(5)
C12 0.070(4) 0.103(5) 0.141(6) 0.023(3) 0.063(4) 0.024(4)
C13 0.049(2) 0.052(2) 0.048(2) -0.0061(17) 0.0279(18) -0.0119(17)
C14 0.065(3) 0.079(3) 0.054(3) -0.006(2) 0.035(2) -0.006(2)
C15 0.122(6) 0.070(3) 0.083(4) 0.006(3) 0.070(4) 0.012(3)
C16 0.136(7) 0.064(3) 0.144(7) -0.009(4) 0.112(6) 0.003(4)
C17 0.079(4) 0.080(4) 0.133(6) -0.027(3) 0.074(4) -0.027(4)
C18 0.051(3) 0.075(3) 0.076(3) -0.006(2) 0.034(2) -0.017(2)
C19 0.037(2) 0.092(3) 0.060(3) 0.001(2) 0.025(2) -0.022(3)
C20 0.048(3) 0.097(4) 0.116(5) -0.016(3) 0.043(3) -0.049(4)
C21 0.077(4) 0.089(4) 0.126(6) 0.007(3) 0.066(4) 0.018(4)
C22 0.071(4) 0.105(4) 0.091(4) 0.007(3) 0.050(3) 0.008(4)
C23 0.065(3) 0.078(3) 0.074(3) 0.004(2) 0.042(3) 0.000(3)
C24 0.042(2) 0.084(3) 0.058(3) -0.002(2) 0.028(2) -0.015(2)
C25 0.039(2) 0.089(3) 0.0334(18) 0.0039(19) 0.0180(17) -0.013(2)
C26 0.042(2) 0.106(4) 0.035(2) 0.005(2) 0.0172(19) -0.016(2)
C27 0.034(2) 0.099(4) 0.059(3) -0.009(2) 0.022(2) -0.039(3)
C28 0.052(3) 0.156(6) 0.054(3) -0.018(3) 0.029(2) -0.045(4)
C29 0.091(5) 0.098(5) 0.091(5) -0.041(4) 0.020(4) -0.013(3)
C30 0.180(9) 0.156(7) 0.193(10) -0.066(7) 0.151(9) -0.092(7)
C31 0.059(3) 0.073(3) 0.066(3) -0.020(2) 0.032(2) -0.014(2)
N1 0.0448(19) 0.074(2) 0.0385(17) 0.0026(17) 0.0192(15) -0.0070(16)
N2 0.086(3) 0.078(3) 0.072(3) -0.031(2) 0.047(3) -0.023(2)
O1 0.062(2) 0.178(5) 0.048(2) -0.017(3) 0.0146(18) -0.008(2)
O2 0.087(3) 0.118(3) 0.071(3) -0.031(2) 0.032(2) -0.003(2)
O3 0.066(2) 0.072(2) 0.0561(18) -0.0086(16) 0.0304(16) -0.0120(15)

loop_
_atom_type_symbol
_atom_type_description
_atom_type_scat_dispersion_real
_atom_type_scat_dispersion_imag
_atom_type_scat_source
C C 0.0033 0.0016 'International Tables Vol C Tables 4.2.6.8 and 6.1.1.4'
H H 0.0000 0.0000 'International Tables Vol C Tables 4.2.6.8 and 6.1.1.4'
N N 0.0061 0.0033 'International Tables Vol C Tables 4.2.6.8 and 6.1.1.4'
O O 0.0106 0.0060 'International Tables Vol C Tables 4.2.6.8 and 6.1.1.4'
Sn Sn -0.6537 1.4246 'International Tables Vol C Tables 4.2.6.8 and 6.1.1.4'

loop_
_geom_angle_atom_site_label_1
_geom_angle_atom_site_label_2
_geom_angle_atom_site_label_3
_geom_angle_site_symmetry_1
_geom_angle_site_symmetry_3
_geom_angle
_geom_angle_publ_flag
C13 Sn1 C7 . . 119.75(18) yes
C13 Sn1 C1 . . 114.85(16) yes
C7 Sn1 C1 . . 119.16(19) yes
C13 Sn1 O1 . . 88.78(16) yes
C7 Sn1 O1 . . 103.41(17) yes
C1 Sn1 O1 . . 102.48(19) yes
C6 C1 C2 . . 117.2(4) ?
C6 C1 Sn1 . . 120.7(4) ?
C2 C1 Sn1 . . 122.0(3) ?
C1 C2 C3 . . 120.7(5) ?
C1 C2 H2 . . 119.7 ?
C3 C2 H2 . . 119.7 ?
C4 C3 C2 . . 118.8(5) ?
C4 C3 H3 . . 120.6 ?
C2 C3 H3 . . 120.6 ?
C5 C4 C3 . . 121.0(5) ?
C5 C4 H4 . . 119.5 ?
C3 C4 H4 . . 119.5 ?
C4 C5 C6 . . 120.2(5) ?
C4 C5 H5 . . 119.9 ?
C6 C5 H5 . . 119.9 ?
C5 C6 C1 . . 122.1(5) ?
C5 C6 H6 . . 119.0 ?
C1 C6 H6 . . 119.0 ?
C12 C7 C8 . . 116.2(5) ?
C12 C7 Sn1 . . 123.5(4) ?
C8 C7 Sn1 . . 120.2(4) ?
C7 C8 C9 . . 121.7(6) ?
C7 C8 H8 . . 119.1 ?
C9 C8 H8 . . 119.1 ?
C10 C9 C8 . . 119.0(7) ?
C10 C9 H9 . . 120.5 ?
C8 C9 H9 . . 120.5 ?
C11 C10 C9 . . 119.2(6) ?
C11 C10 H10 . . 120.4 ?
C9 C10 H10 . . 120.4 ?
C10 C11 C12 . . 121.7(7) ?
C10 C11 H11 . . 119.2 ?
C12 C11 H11 . . 119.2 ?
C7 C12 C11 . . 122.1(7) ?
C7 C12 H12 . . 118.9 ?
C11 C12 H12 . . 118.9 ?
C18 C13 C14 . . 116.8(4) ?
C18 C13 Sn1 . . 120.4(4) ?
C14 C13 Sn1 . . 122.7(3) ?
C15 C14 C13 . . 122.1(5) ?
C15 C14 H14 . . 119.0 ?
C13 C14 H14 . . 119.0 ?
C14 C15 C16 . . 120.5(6) ?
C14 C15 H15 . . 119.7 ?
C16 C15 H15 . . 119.7 ?
C15 C16 C17 . . 119.7(5) ?
C15 C16 H16 . . 120.2 ?
C17 C16 H16 . . 120.2 ?
C18 C17 C16 . . 119.1(6) ?
C18 C17 H17 . . 120.4 ?
C16 C17 H17 . . 120.4 ?
C17 C18 C13 . . 121.7(6) ?
C17 C18 H18 . . 119.2 ?
C13 C18 H18 . . 119.2 ?
C27 C19 C24 . . 115.7(5) ?
C27 C19 C20 . . 127.4(5) ?
C24 C19 C20 . . 117.0(5) ?
C21 C20 C19 . . 121.8(6) ?
C21 C20 H20 . . 119.1 ?
C19 C20 H20 . . 119.1 ?
C20 C21 C22 . . 120.3(6) ?
C20 C21 H21 . . 119.9 ?
C22 C21 H21 . . 119.9 ?
C23 C22 C21 . . 120.4(6) ?
C23 C22 H22 . . 119.8 ?
C21 C22 H22 . . 119.8 ?
C22 C23 C24 . . 121.8(6) ?
C22 C23 H23 . . 119.1 ?
C24 C23 H23 . . 119.1 ?
N1 C24 C19 . . 124.1(5) ?
N1 C24 C23 . . 117.2(4) ?
C19 C24 C23 . . 118.7(5) ?
N1 C25 C25 . 5_666 117.6(4) ?
N1 C25 C26 . . 119.9(5) ?
C25 C25 C26 5_666 . 122.5(5) ?
C27 C26 C25 . . 120.0(5) ?
C27 C26 H26 . . 120.0 ?
C25 C26 H26 . . 120.0 ?
C26 C27 C19 . . 120.5(4) ?
C26 C27 C28 . . 121.7(6) ?
C19 C27 C28 . . 117.8(5) ?
O1 C28 O2 . . 120.1(5) ?
O1 C28 C27 . . 117.7(6) ?
O2 C28 C27 . . 121.8(6) ?
N2 C29 H29A . . 109.5 ?
N2 C29 H29C . . 109.5 ?
H29A C29 H29C . . 109.5 ?
N2 C29 H29B . . 109.5 ?
H29A C29 H29B . . 109.5 ?
H29C C29 H29B . . 109.5 ?
N2 C30 H30B . . 109.5 ?
N2 C30 H30C . . 109.5 ?
H30B C30 H30C . . 109.5 ?
N2 C30 H30A . . 109.5 ?
H30B C30 H30A . . 109.5 ?
H30C C30 H30A . . 109.5 ?
O3 C31 N2 . . 125.7(5) ?
O3 C31 H31 . . 117.2 ?
N2 C31 H31 . . 117.2 ?
C25 N1 C24 . . 119.8(4) ?
C31 N2 C29 . . 119.4(5) ?
C31 N2 C30 . . 122.6(6) ?
C29 N2 C30 . . 118.0(6) ?
C28 O1 Sn1 . . 114.5(4) ?

loop_
_geom_bond_atom_site_label_1
_geom_bond_atom_site_label_2
_geom_bond_site_symmetry_2
_geom_bond_distance
_geom_bond_publ_flag
Sn1 C13 . 2.125(4) yes
Sn1 C7 . 2.127(4) yes
Sn1 C1 . 2.127(4) yes
Sn1 O1 . 2.187(4) yes
C1 C6 . 1.384(7) ?
C1 C2 . 1.390(6) ?
C2 C3 . 1.404(7) ?
C2 H2 . 0.9300 ?
C3 C4 . 1.377(8) ?
C3 H3 . 0.9300 ?
C4 C5 . 1.344(8) ?
C4 H4 . 0.9300 ?
C5 C6 . 1.366(7) ?
C5 H5 . 0.9300 ?
C6 H6 . 0.9300 ?
C7 C12 . 1.337(8) ?
C7 C8 . 1.378(8) ?
C8 C9 . 1.406(8) ?
C8 H8 . 0.9300 ?
C9 C10 . 1.356(11) ?
C9 H9 . 0.9300 ?
C10 C11 . 1.318(10) ?
C10 H10 . 0.9300 ?
C11 C12 . 1.385(9) ?
C11 H11 . 0.9300 ?
C12 H12 . 0.9300 ?
C13 C18 . 1.383(6) ?
C13 C14 . 1.397(7) ?
C14 C15 . 1.345(8) ?
C14 H14 . 0.9300 ?
C15 C16 . 1.351(11) ?
C15 H15 . 0.9300 ?
C16 C17 . 1.403(11) ?
C16 H16 . 0.9300 ?
C17 C18 . 1.364(8) ?
C17 H17 . 0.9300 ?
C18 H18 . 0.9300 ?
C19 C27 . 1.407(8) ?
C19 C24 . 1.422(7) ?
C19 C20 . 1.447(8) ?
C20 C21 . 1.371(9) ?
C20 H20 . 0.9300 ?
C21 C22 . 1.387(10) ?
C21 H21 . 0.9300 ?
C22 C23 . 1.358(8) ?
C22 H22 . 0.9300 ?
C23 C24 . 1.433(8) ?
C23 H23 . 0.9300 ?
C24 N1 . 1.349(6) ?
C25 N1 . 1.331(6) ?
C25 C25 5_666 1.436(10) ?
C25 C26 . 1.443(6) ?
C26 C27 . 1.373(7) ?
C26 H26 . 0.9300 ?
C27 C28 . 1.507(6) ?
C28 O1 . 1.190(7) ?
C28 O2 . 1.270(8) ?
C29 N2 . 1.471(9) ?
C29 H29A . 0.9600 ?
C29 H29C . 0.9600 ?
C29 H29B . 0.9600 ?
C30 N2 . 1.482(9) ?
C30 H30B . 0.9600 ?
C30 H30C . 0.9600 ?
C30 H30A . 0.9600 ?
C31 O3 . 1.206(6) ?
C31 N2 . 1.316(6) ?
C31 H31 . 0.9300 ?

loop_
_geom_torsion_atom_site_label_1
_geom_torsion_atom_site_label_2
_geom_torsion_atom_site_label_3
_geom_torsion_atom_site_label_4
_geom_torsion_site_symmetry_1
_geom_torsion
C13 Sn1 C1 C6 . -4.8(5)
C7 Sn1 C1 C6 . 147.4(4)
O1 Sn1 C1 C6 . -99.3(4)
C13 Sn1 C1 C2 . 178.0(3)
C7 Sn1 C1 C2 . -29.8(4)
O1 Sn1 C1 C2 . 83.5(4)
C6 C1 C2 C3 . -2.9(7)
Sn1 C1 C2 C3 . 174.3(4)
C1 C2 C3 C4 . 1.4(7)
C2 C3 C4 C5 . 0.6(8)
C3 C4 C5 C6 . -0.9(9)
C4 C5 C6 C1 . -0.8(9)
C2 C1 C6 C5 . 2.7(8)
Sn1 C1 C6 C5 . -174.6(4)
C13 Sn1 C7 C12 . -26.3(6)
C1 Sn1 C7 C12 . -177.2(5)
O1 Sn1 C7 C12 . 70.0(5)
C13 Sn1 C7 C8 . 151.7(4)
C1 Sn1 C7 C8 . 0.9(5)
O1 Sn1 C7 C8 . -111.9(4)
C12 C7 C8 C9 . 0.5(9)
Sn1 C7 C8 C9 . -177.7(5)
C7 C8 C9 C10 . 2.0(10)
C8 C9 C10 C11 . -4.1(11)
C9 C10 C11 C12 . 3.8(13)
C8 C7 C12 C11 . -0.8(11)
Sn1 C7 C12 C11 . 177.3(7)
C10 C11 C12 C7 . -1.3(14)
C7 Sn1 C13 C18 . 151.2(3)
C1 Sn1 C13 C18 . -56.8(4)
O1 Sn1 C13 C18 . 46.4(4)
C7 Sn1 C13 C14 . -28.0(4)
C1 Sn1 C13 C14 . 124.0(4)
O1 Sn1 C13 C14 . -132.8(4)
C18 C13 C14 C15 . -1.0(7)
Sn1 C13 C14 C15 . 178.2(4)
C13 C14 C15 C16 . 1.9(9)
C14 C15 C16 C17 . -1.9(10)
C15 C16 C17 C18 . 1.0(10)
C16 C17 C18 C13 . -0.2(8)
C14 C13 C18 C17 . 0.2(7)
Sn1 C13 C18 C17 . -179.1(4)
C27 C19 C20 C21 . -179.9(5)
C24 C19 C20 C21 . -0.5(7)
C19 C20 C21 C22 . 1.2(8)
C20 C21 C22 C23 . -1.8(9)
C21 C22 C23 C24 . 1.6(8)
C27 C19 C24 N1 . -2.1(6)
C20 C19 C24 N1 . 178.5(4)
C27 C19 C24 C23 . 179.8(4)
C20 C19 C24 C23 . 0.3(6)
C22 C23 C24 N1 . -179.2(5)
C22 C23 C24 C19 . -0.9(7)
N1 C25 C26 C27 . 1.3(6)
C25 C25 C26 C27 5_666 -180.0(5)
C25 C26 C27 C19 . -2.6(6)
C25 C26 C27 C28 . 178.1(4)
C24 C19 C27 C26 . 2.9(6)
C20 C19 C27 C26 . -177.7(4)
C24 C19 C27 C28 . -177.8(4)
C20 C19 C27 C28 . 1.6(7)
C26 C27 C28 O1 . 33.8(9)
C19 C27 C28 O1 . -145.5(6)
C26 C27 C28 O2 . -153.2(6)
C19 C27 C28 O2 . 27.5(8)
C25 C25 N1 C24 5_666 -179.2(4)
C26 C25 N1 C24 . -0.4(6)
C19 C24 N1 C25 . 0.9(6)
C23 C24 N1 C25 . 179.0(4)
O3 C31 N2 C29 . 4.4(8)
O3 C31 N2 C30 . -177.3(7)
O2 C28 O1 Sn1 . 1.2(9)
C27 C28 O1 Sn1 . 174.3(4)
C13 Sn1 O1 C28 . 173.5(5)
C7 Sn1 O1 C28 . 53.1(6)
C1 Sn1 O1 C28 . -71.3(5)
